data_1010770
loop_
_publ_author_name
'Peacock, M A'
'Berry, L G'

_publ_section_title
;
Roentgenographic observations on ore minerals
;
_journal_coden_ASTM UTSGAL
_journal_name_full
;
University of Toronto Studies, Geological Series
;
_journal_page_first 47
_journal_page_last 69
_journal_volume 44
_journal_year 1940
_chemical_compound_source 'from Falun, Sweden'
_chemical_formula_structural '(Pb S)2 Bi2 S3 Bi2 Se3'
_chemical_formula_sum 'Bi4 Pb2 S5 Se3'
_chemical_name_mineral Weibullite
_chemical_name_systematic 'Lead bismuth selenidesulfide (2/4/3/3)'
_space_group_IT_number 10
_symmetry_cell_setting monoclinic
_symmetry_Int_Tables_number 10
_symmetry_space_group_name_Hall '-P 2y'
_symmetry_space_group_name_H-M 'P 1 2/m 1'
_cell_angle_alpha 90
_cell_angle_beta 94.48(50)
_cell_angle_gamma 90
_cell_formula_units_Z 0
_cell_length_a 18.03(3)
_cell_length_b 4.04(2)
_cell_length_c 17.53(3)
_cell_volume 1273.0
_cod_database_code 1010770

loop_
_symmetry_equiv_pos_as_xyz
x,y,z
-x,y,-z
-x,-y,-z
x,-y,z

loop_
_atom_site_label
_atom_site_fract_x
_atom_site_fract_y
_atom_site_fract_z
? ? ? ?
